data_4326253
loop_
_publ_author_name
'Hideki Sugimoto'
'Kazuhiro Kitayama'
'Kenji Ashikari'
'Chikako Matsunami'
'Naomi Ueda'
'Keisuke Umakoshi'
'Yuko Hosokoshi'
'Yoichi Sasaki'
'Shinobu Itoh'

_publ_contact_author_email sugimoto@mls.eng.osaka-u.ac.jp
_publ_contact_author_name 'Hideki Sugimoto'
_publ_section_title
;
 Synthesis and Properties of Oxo-carboxylato- and Dioxo-Bridged Diosmium
 Complexes of Tris(2-pyridylmethyl)amine
;
_journal_name_full 'Inorganic Chemistry'
_journal_page_first 9014
_journal_page_last 9023
_journal_paper_doi 10.1021/ic201230k
_journal_volume 50
_journal_year 2011
_chemical_formula_moiety 'C40 H42 F18 N10 O2 Os2 P3'
_chemical_formula_sum 'C40 H42 F18 N10 O2 Os2 P3'
_chemical_formula_weight 1510.13
_space_group_IT_number 15
_symmetry_cell_setting monoclinic
_symmetry_Int_Tables_number 15
_symmetry_space_group_name_Hall '-C 2yc'
_symmetry_space_group_name_H-M 'C 1 2/c 1'
_atom_sites_solution_hydrogens geom
_atom_sites_solution_primary direct
_atom_sites_solution_secondary difmap
_cell_angle_alpha 90.0000
_cell_angle_beta 113.0153(8)
_cell_angle_gamma 90.0000
_cell_formula_units_Z 4
_cell_length_a 21.7247(6)
_cell_length_b 11.6280(3)
_cell_length_c 20.8290(5)
_cell_measurement_reflns_used 20655
_cell_measurement_temperature 98
_cell_measurement_theta_max 27.48
_cell_measurement_theta_min 3.19
_cell_volume 4842.9(2)
_computing_cell_refinement 'RAPID AUTO'
_computing_data_collection 'RAPID AUTO (Rigaku, ????)'
_computing_data_reduction 'RAPID AUTO'
_computing_molecular_graphics 'CrystalStructure 4.0'
_computing_publication_material 'CrystalStructure 4.0 (Rigaku, 2010)'
_computing_structure_refinement 'CRYSTALS (Carruthers, et al., 1999)'
_computing_structure_solution 'Il Milione (Burla, et al., 2007)'
_diffrn_ambient_temperature 98
_diffrn_detector_area_resol_mean 10.000
_diffrn_measured_fraction_theta_full 0.997
_diffrn_measured_fraction_theta_max 0.997
_diffrn_measurement_device_type 'Rigaku R-AXIS RAPID'
_diffrn_measurement_method \w
_diffrn_radiation_type 'Mo K\a'
_diffrn_radiation_wavelength 0.71075
_diffrn_reflns_av_R_equivalents 0.0298
_diffrn_reflns_limit_h_max 28
_diffrn_reflns_limit_h_min -28
_diffrn_reflns_limit_k_max 15
_diffrn_reflns_limit_k_min -15
_diffrn_reflns_limit_l_max 26
_diffrn_reflns_limit_l_min -26
_diffrn_reflns_number 22668
_diffrn_reflns_theta_full 27.47
_diffrn_reflns_theta_max 27.47
_diffrn_standards_number 0
_exptl_absorpt_coefficient_mu 5.457
_exptl_absorpt_correction_T_max 0.721
_exptl_absorpt_correction_T_min 0.576
_exptl_absorpt_correction_type multi-scan
_exptl_absorpt_process_details 'ABSCOR (Rigaku, 1995)'
_exptl_crystal_colour brown
_exptl_crystal_density_diffrn 2.071
_exptl_crystal_description block
_exptl_crystal_F_000 2908.00
_exptl_crystal_size_max 0.190
_exptl_crystal_size_mid 0.110
_exptl_crystal_size_min 0.060
_refine_diff_density_max 1.360
_refine_diff_density_min -0.690
_refine_ls_extinction_method none
_refine_ls_goodness_of_fit_ref 1.045
_refine_ls_hydrogen_treatment constr
_refine_ls_number_parameters 361
_refine_ls_number_reflns 5522
_refine_ls_R_factor_gt 0.0179
_refine_ls_shift/su_max 0.000
_refine_ls_structure_factor_coef Fsqd
_refine_ls_weighting_details 'w = 1/[0.0002Fo^2^ + 1.0000\s(Fo^2^)]/(4Fo^2^)'
_refine_ls_weighting_scheme calc
_refine_ls_wR_factor_ref 0.0454
_reflns_number_gt 5171
_reflns_number_total 5522
_reflns_threshold_expression F^2^>2.0\s(F^2^)
_cod_data_source_file ic201230k_si_002_1.cif
_cod_data_source_block 5
_cod_database_code 4326253

loop_
_symmetry_equiv_pos_site_id
_symmetry_equiv_pos_as_xyz
1 +X,+Y,+Z
2 -X,+Y,1/2-Z
3 -X,-Y,-Z
4 +X,-Y,1/2+Z
5 1/2+X,1/2+Y,+Z
6 1/2-X,1/2+Y,1/2-Z
7 1/2-X,1/2-Y,-Z
8 1/2+X,1/2-Y,1/2+Z

loop_
_atom_site_label
_atom_site_type_symbol
_atom_site_fract_x
_atom_site_fract_y
_atom_site_fract_z
_atom_site_U_iso_or_equiv
_atom_site_adp_type
_atom_site_occupancy
_atom_site_symmetry_multiplicity
_atom_site_calc_flag
_atom_site_refinement_flags
Os1 Os 0.2145 0.221640(10) 0.4382 0.00904(3) Uani 1.0 8 d .
P1 P 0.20109(3) 0.17364(5) 0.13255(3) 0.02029(14) Uani 1.0 8 d .
P2 P 0.0000 -0.17852(7) 0.2500 0.01434(18) Uani 1.0 4 d .
F1 F 0.22544(10) 0.24054(16) 0.20469(9) 0.0490(6) Uani 1.0 8 d .
F2 F 0.24634(10) 0.25192(14) 0.10565(11) 0.0495(6) Uani 1.0 8 d .
F3 F 0.26032(8) 0.08331(14) 0.16439(9) 0.0481(5) Uani 1.0 8 d .
F4 F 0.14112(8) 0.26353(13) 0.10038(9) 0.0345(5) Uani 1.0 8 d .
F5 F 0.15424(7) 0.09325(12) 0.15751(7) 0.0316(4) Uani 1.0 8 d .
F6 F 0.17456(10) 0.10510(13) 0.06008(7) 0.0458(5) Uani 1.0 8 d .
F7 F 0.07992(6) -0.17771(11) 0.27508(6) 0.0217(4) Uani 1.0 8 d .
F8 F 0.00778(6) -0.17830(13) 0.32976(6) 0.0275(4) Uani 1.0 8 d .
F9 F 0.0000 -0.03971(15) 0.2500 0.0315(6) Uani 1.0 4 d .
F10 F 0.0000 -0.31578(16) 0.2500 0.0261(5) Uani 1.0 4 d .
O1 O 0.26865(7) 0.12473(11) 0.51882(7) 0.0124(4) Uani 1.0 8 d .
N1 N 0.18806(8) 0.06951(14) 0.38036(8) 0.0128(4) Uani 1.0 8 d .
N2 N 0.28908(9) 0.21787(13) 0.39970(9) 0.0121(5) Uani 1.0 8 d .
N3 N 0.12738(8) 0.18812(15) 0.45242(8) 0.0125(4) Uani 1.0 8 d .
N4 N 0.15129(9) 0.28931(14) 0.34246(10) 0.0120(5) Uani 1.0 8 d .
N5 N 0.46292(13) 0.0402(2) 0.07179(12) 0.0413(7) Uani 1.0 8 d .
C1 C 0.25402(10) 0.01680(17) 0.38758(10) 0.0161(5) Uani 1.0 8 d .
C2 C 0.29757(10) 0.11086(17) 0.37759(10) 0.0150(5) Uani 1.0 8 d .
C3 C 0.34303(11) 0.09125(19) 0.34750(11) 0.0224(6) Uani 1.0 8 d .
C4 C 0.37913(12) 0.1834(2) 0.33745(11) 0.0240(6) Uani 1.0 8 d .
C5 C 0.36677(12) 0.29342(19) 0.35571(11) 0.0198(6) Uani 1.0 8 d .
C6 C 0.32164(10) 0.30793(19) 0.38652(10) 0.0149(5) Uani 1.0 8 d .
C7 C 0.15141(10) 0.00055(17) 0.41582(10) 0.0148(5) Uani 1.0 8 d .
C8 C 0.10467(10) 0.07872(17) 0.43379(9) 0.0142(5) Uani 1.0 8 d .
C9 C 0.04326(11) 0.04451(19) 0.43201(10) 0.0192(6) Uani 1.0 8 d .
C10 C 0.00323(11) 0.1232(2) 0.44837(10) 0.0205(6) Uani 1.0 8 d .
C11 C 0.02500(12) 0.23552(19) 0.46387(11) 0.0193(6) Uani 1.0 8 d .
C12 C 0.08702(11) 0.26531(18) 0.46536(11) 0.0158(6) Uani 1.0 8 d .
C13 C 0.14573(11) 0.09110(18) 0.30449(9) 0.0168(5) Uani 1.0 8 d .
C14 C 0.12209(11) 0.21370(17) 0.29100(11) 0.0137(5) Uani 1.0 8 d .
C15 C 0.07534(12) 0.2490(3) 0.22657(12) 0.0195(6) Uani 1.0 8 d .
C16 C 0.05960(11) 0.3638(2) 0.21525(11) 0.0213(6) Uani 1.0 8 d .
C17 C 0.09038(11) 0.44183(19) 0.26863(11) 0.0210(6) Uani 1.0 8 d .
C18 C 0.13583(10) 0.40287(18) 0.33163(10) 0.0166(5) Uani 1.0 8 d .
C19 C 0.36277(13) 0.1678(3) 0.06484(12) 0.0319(7) Uani 1.0 8 d .
C20 C 0.41910(13) 0.0968(2) 0.06860(12) 0.0274(7) Uani 1.0 8 d .
H1 H 0.2754 -0.0177 0.4334 0.0201 Uiso 1.0 8 calc R
H2 H 0.2459 -0.0418 0.3521 0.0201 Uiso 1.0 8 calc R
H3 H 0.3497 0.0174 0.3344 0.0288 Uiso 1.0 8 calc R
H4 H 0.4110 0.1714 0.3187 0.0319 Uiso 1.0 8 calc R
H5 H 0.3885 0.3567 0.3470 0.0246 Uiso 1.0 8 calc R
H6 H 0.3134 0.3814 0.3989 0.0170 Uiso 1.0 8 calc R
H7 H 0.1253 -0.0595 0.3848 0.0181 Uiso 1.0 8 calc R
H8 H 0.1830 -0.0337 0.4584 0.0182 Uiso 1.0 8 calc R
H9 H 0.0287 -0.0308 0.4204 0.0225 Uiso 1.0 8 calc R
H10 H -0.0379 0.1010 0.4484 0.0247 Uiso 1.0 8 calc R
H11 H -0.0016 0.2899 0.4735 0.0236 Uiso 1.0 8 calc R
H12 H 0.1015 0.3409 0.4755 0.0189 Uiso 1.0 8 calc R
H13 H 0.1720 0.0745 0.2772 0.0195 Uiso 1.0 8 calc R
H14 H 0.1070 0.0410 0.2899 0.0196 Uiso 1.0 8 calc R
H15 H 0.0552 0.1952 0.1915 0.0226 Uiso 1.0 8 calc R
H16 H 0.0284 0.3884 0.1724 0.0252 Uiso 1.0 8 calc R
H17 H 0.0801 0.5197 0.2618 0.0265 Uiso 1.0 8 calc R
H18 H 0.1567 0.4552 0.3673 0.0212 Uiso 1.0 8 calc R
H19 H 0.3253 0.1196 0.0600 0.0380 Uiso 1.0 8 calc R
H20 H 0.3750 0.2124 0.1068 0.0378 Uiso 1.0 8 calc R
H21 H 0.3508 0.2184 0.0254 0.0380 Uiso 1.0 8 calc R

loop_
_atom_site_aniso_label
_atom_site_aniso_U_11
_atom_site_aniso_U_22
_atom_site_aniso_U_33
_atom_site_aniso_U_12
_atom_site_aniso_U_13
_atom_site_aniso_U_23
Os1 0.01021(5) 0.00834(5) 0.00889(5) -0.00081(3) 0.00408(4) -0.00006(3)
P1 0.0217(3) 0.0171(3) 0.0245(3) 0.0016(3) 0.0117(3) -0.0040(3)
P2 0.0132(4) 0.0128(4) 0.0172(4) 0.0000 0.0062(3) 0.0000
F1 0.0418(11) 0.0507(10) 0.0379(10) 0.0027(9) -0.0025(8) -0.0247(9)
F2 0.0485(12) 0.0244(7) 0.0982(15) -0.0034(8) 0.0531(12) -0.0007(9)
F3 0.0354(9) 0.0353(9) 0.0755(12) 0.0181(8) 0.0239(8) 0.0071(9)
F4 0.0308(9) 0.0327(8) 0.0388(9) 0.0113(7) 0.0123(8) 0.0082(7)
F5 0.0354(8) 0.0363(8) 0.0286(7) -0.0004(7) 0.0187(6) 0.0061(7)
F6 0.0889(14) 0.0311(9) 0.0297(8) -0.0123(9) 0.0366(9) -0.0113(7)
F7 0.0129(6) 0.0253(7) 0.0267(7) 0.0014(6) 0.0074(5) -0.0005(6)
F8 0.0229(7) 0.0420(8) 0.0185(6) -0.0014(7) 0.0090(6) -0.0057(7)
F9 0.0221(10) 0.0138(9) 0.0598(13) 0.0000 0.0172(10) 0.0000
F10 0.0294(11) 0.0136(9) 0.0372(11) 0.0000 0.0152(9) 0.0000
O1 0.0142(7) 0.0109(7) 0.0124(6) 0.0020(6) 0.0054(6) 0.0019(6)
N1 0.0148(9) 0.0126(8) 0.0112(7) -0.0005(7) 0.0052(7) 0.0018(7)
N2 0.0118(9) 0.0135(9) 0.0110(8) -0.0007(7) 0.0043(7) -0.0001(7)
N3 0.0130(8) 0.0144(8) 0.0100(8) -0.0003(7) 0.0046(7) 0.0021(7)
N4 0.0108(9) 0.0134(9) 0.0130(9) 0.0011(7) 0.0059(7) 0.0029(7)
N5 0.0456(15) 0.0296(12) 0.0525(15) 0.0015(12) 0.0233(12) 0.0013(11)
C1 0.0185(11) 0.0138(10) 0.0180(9) 0.0015(9) 0.0094(8) -0.0006(9)
C2 0.0175(10) 0.0141(10) 0.0136(9) -0.0008(9) 0.0062(8) -0.0007(8)
C3 0.0262(12) 0.0199(11) 0.0262(11) -0.0001(10) 0.0158(10) -0.0048(10)
C4 0.0253(12) 0.0275(12) 0.0277(12) -0.0007(11) 0.0196(10) -0.0032(11)
C5 0.0201(12) 0.0211(11) 0.0200(11) -0.0047(9) 0.0100(9) 0.0022(9)
C6 0.0159(11) 0.0149(10) 0.0122(9) -0.0018(9) 0.0037(8) 0.0015(9)
C7 0.0187(11) 0.0125(10) 0.0143(9) -0.0040(8) 0.0078(8) 0.0008(8)
C8 0.0161(10) 0.0163(10) 0.0085(8) -0.0023(8) 0.0029(7) 0.0029(8)
C9 0.0183(11) 0.0224(11) 0.0158(9) -0.0047(9) 0.0055(8) 0.0032(9)
C10 0.0133(10) 0.0305(12) 0.0174(10) -0.0016(9) 0.0058(8) 0.0077(10)
C11 0.0175(12) 0.0251(12) 0.0160(10) 0.0049(9) 0.0072(9) 0.0034(9)
C12 0.0147(11) 0.0186(11) 0.0137(10) 0.0042(9) 0.0049(8) 0.0023(9)
C13 0.0227(11) 0.0155(10) 0.0100(9) -0.0038(9) 0.0042(8) -0.0020(9)
C14 0.0131(10) 0.0178(11) 0.0115(10) -0.0018(8) 0.0062(8) 0.0020(8)
C15 0.0164(11) 0.0279(11) 0.0120(10) -0.0008(10) 0.0031(9) -0.0028(10)
C16 0.0191(11) 0.0288(12) 0.0150(10) 0.0076(10) 0.0055(8) 0.0066(10)
C17 0.0232(12) 0.0207(11) 0.0225(10) 0.0084(10) 0.0124(9) 0.0083(10)
C18 0.0191(11) 0.0167(10) 0.0171(10) -0.0004(9) 0.0103(8) 0.0004(9)
C19 0.0357(15) 0.0296(14) 0.0288(12) 0.0007(12) 0.0109(11) -0.0028(12)
C20 0.0363(14) 0.0199(12) 0.0273(12) -0.0049(11) 0.0140(11) 0.0005(10)

loop_
_atom_type_symbol
_atom_type_description
_atom_type_scat_dispersion_real
_atom_type_scat_dispersion_imag
_atom_type_scat_source
C C 0.003 0.002
;

International Tables for Crystallography

(1992, Vol. C, Tables 4.2.6.8 and 6.1.1.4)

;
H H 0.000 0.000
;

International Tables for Crystallography

(1992, Vol. C, Table 6.1.1.4)

;
N N 0.006 0.003
;

International Tables for Crystallography

(1992, Vol. C, Tables 4.2.6.8 and 6.1.1.4)

;
O O 0.011 0.006
;

International Tables for Crystallography

(1992, Vol. C, Tables 4.2.6.8 and 6.1.1.4)

;
Os Os -1.216 7.603
;

International Tables for Crystallography

(1992, Vol. C, Tables 4.2.6.8 and 6.1.1.4)

;
P P 0.102 0.094
;

International Tables for Crystallography

(1992, Vol. C, Tables 4.2.6.8 and 6.1.1.4)

;
F F 0.017 0.010
;

International Tables for Crystallography

(1992, Vol. C, Tables 4.2.6.8 and 6.1.1.4)

;

loop_
_geom_angle_atom_site_label_1
_geom_angle_atom_site_label_2
_geom_angle_atom_site_label_3
_geom_angle
_geom_angle_publ_flag
_geom_angle_site_symmetry_1
_geom_angle_site_symmetry_3
Os1 Os1 O1 50.14(4) yes 7_556 .
Os1 Os1 O1 50.66(4) yes 7_556 7_556
Os1 Os1 N1 137.02(4) yes 7_556 .
Os1 Os1 N2 98.24(5) yes 7_556 .
Os1 Os1 N3 97.53(5) yes 7_556 .
Os1 Os1 N4 142.26(5) yes 7_556 .
O1 Os1 O1 100.80(6) yes . 7_556
O1 Os1 N1 86.88(6) yes . .
O1 Os1 N2 91.24(7) yes . .
O1 Os1 N3 92.53(7) yes . .
O1 Os1 N4 167.54(6) yes . .
O1 Os1 N1 172.31(6) yes 7_556 .
O1 Os1 N2 99.30(7) yes 7_556 .
O1 Os1 N3 97.08(7) yes 7_556 .
O1 Os1 N4 91.62(6) yes 7_556 .
N1 Os1 N2 80.78(7) yes . .
N1 Os1 N3 82.05(8) yes . .
N1 Os1 N4 80.70(6) yes . .
N2 Os1 N3 162.19(7) yes . .
N2 Os1 N4 87.75(8) yes . .
N3 Os1 N4 84.83(8) yes . .
F1 P1 F2 91.71(12) yes . .
F1 P1 F3 90.75(10) yes . .
F1 P1 F4 89.53(10) yes . .
F1 P1 F5 89.87(11) yes . .
F1 P1 F6 178.31(13) yes . .
F2 P1 F3 90.81(11) yes . .
F2 P1 F4 89.59(10) yes . .
F2 P1 F5 178.38(10) yes . .
F2 P1 F6 89.83(11) yes . .
F3 P1 F4 179.51(10) yes . .
F3 P1 F5 89.57(9) yes . .
F3 P1 F6 89.93(10) yes . .
F4 P1 F5 90.03(9) yes . .
F4 P1 F6 89.79(9) yes . .
F5 P1 F6 88.59(10) yes . .
F7 P2 F7 179.33(9) yes . 2_555
F7 P2 F8 90.02(7) yes . .
F7 P2 F8 89.98(7) yes . 2_555
F7 P2 F9 89.66(6) yes . .
F7 P2 F10 90.34(6) yes . .
F7 P2 F8 89.98(7) yes 2_555 .
F7 P2 F8 90.02(7) yes 2_555 2_555
F7 P2 F9 89.66(6) yes 2_555 .
F7 P2 F10 90.34(6) yes 2_555 .
F8 P2 F8 179.82(10) yes . 2_555
F8 P2 F9 89.91(7) yes . .
F8 P2 F10 90.09(7) yes . .
F8 P2 F9 89.91(7) yes 2_555 .
F8 P2 F10 90.09(7) yes 2_555 .
F9 P2 F10 180.000 yes . .
Os1 O1 Os1 79.20(5) yes . 7_556
Os1 N1 C1 104.43(11) yes . .
Os1 N1 C7 104.28(13) yes . .
Os1 N1 C13 112.39(12) yes . .
C1 N1 C7 113.37(15) yes . .
C1 N1 C13 109.77(18) yes . .
C7 N1 C13 112.27(15) yes . .
Os1 N2 C2 112.31(15) yes . .
Os1 N2 C6 127.86(15) yes . .
C2 N2 C6 119.2(3) yes . .
Os1 N3 C8 112.64(15) yes . .
Os1 N3 C12 127.25(15) yes . .
C8 N3 C12 118.98(19) yes . .
Os1 N4 C14 116.54(13) yes . .
Os1 N4 C18 123.60(13) yes . .
C14 N4 C18 119.74(17) yes . .
N1 C1 C2 108.23(16) yes . .
N2 C2 C1 116.0(2) yes . .
N2 C2 C3 121.3(2) yes . .
C1 C2 C3 122.69(19) yes . .
C2 C3 C4 119.1(3) yes . .
C3 C4 C5 119.1(3) yes . .
C4 C5 C6 119.3(3) yes . .
N2 C6 C5 121.7(2) yes . .
N1 C7 C8 109.55(16) yes . .
N3 C8 C7 115.27(19) yes . .
N3 C8 C9 121.0(2) yes . .
C7 C8 C9 123.73(19) yes . .
C8 C9 C10 119.6(2) yes . .
C9 C10 C11 119.2(3) yes . .
C10 C11 C12 118.9(3) yes . .
N3 C12 C11 122.1(2) yes . .
N1 C13 C14 112.19(16) yes . .
N4 C14 C13 116.91(16) yes . .
N4 C14 C15 121.2(2) yes . .
C13 C14 C15 121.80(19) yes . .
C14 C15 C16 119.4(2) yes . .
C15 C16 C17 119.20(19) yes . .
C16 C17 C18 119.4(2) yes . .
N4 C18 C17 121.15(19) yes . .
N5 C20 C19 179.2(3) yes . .
N1 C1 H1 109.677 no . .
N1 C1 H2 109.046 no . .
C2 C1 H1 110.466 no . .
C2 C1 H2 109.906 no . .
H1 C1 H2 109.490 no . .
C2 C3 H3 120.467 no . .
C4 C3 H3 120.399 no . .
C3 C4 H4 120.298 no . .
C5 C4 H4 120.561 no . .
C4 C5 H5 120.487 no . .
C6 C5 H5 120.215 no . .
N2 C6 H6 118.898 no . .
C5 C6 H6 119.434 no . .
N1 C7 H7 109.849 no . .
N1 C7 H8 110.142 no . .
C8 C7 H7 108.828 no . .
C8 C7 H8 108.950 no . .
H7 C7 H8 109.495 no . .
C8 C9 H9 120.377 no . .
C10 C9 H9 120.015 no . .
C9 C10 H10 120.621 no . .
C11 C10 H10 120.180 no . .
C10 C11 H11 120.537 no . .
C12 C11 H11 120.521 no . .
N3 C12 H12 119.041 no . .
C11 C12 H12 118.818 no . .
N1 C13 H13 108.941 no . .
N1 C13 H14 109.177 no . .
C14 C13 H13 108.355 no . .
C14 C13 H14 108.645 no . .
H13 C13 H14 109.498 no . .
C14 C15 H15 120.076 no . .
C16 C15 H15 120.553 no . .
C15 C16 H16 120.186 no . .
C17 C16 H16 120.615 no . .
C16 C17 H17 120.203 no . .
C18 C17 H17 120.411 no . .
N4 C18 H18 119.465 no . .
C17 C18 H18 119.384 no . .
C20 C19 H19 109.654 no . .
C20 C19 H20 109.251 no . .
C20 C19 H21 109.602 no . .
H19 C19 H20 109.439 no . .
H19 C19 H21 109.442 no . .
H20 C19 H21 109.439 no . .

loop_
_geom_bond_atom_site_label_1
_geom_bond_atom_site_label_2
_geom_bond_distance
_geom_bond_publ_flag
_geom_bond_site_symmetry_2
Os1 Os1 2.51730(10) yes 7_556
Os1 O1 1.9822(13) yes .
Os1 O1 1.9676(13) yes 7_556
Os1 N1 2.0901(16) yes .
Os1 N2 2.069(3) yes .
Os1 N3 2.065(2) yes .
Os1 N4 2.0832(17) yes .
P1 F1 1.5878(19) yes .
P1 F2 1.594(3) yes .
P1 F3 1.5911(17) yes .
P1 F4 1.5988(17) yes .
P1 F5 1.6105(18) yes .
P1 F6 1.6017(15) yes .
P2 F7 1.6057(13) yes .
P2 F7 1.6057(13) yes 2_555
P2 F8 1.6028(13) yes .
P2 F8 1.6028(13) yes 2_555
P2 F9 1.614(2) yes .
P2 F10 1.596(2) yes .
N1 C1 1.511(3) yes .
N1 C7 1.511(3) yes .
N1 C13 1.507(3) yes .
N2 C2 1.364(3) yes .
N2 C6 1.351(3) yes .
N3 C8 1.365(3) yes .
N3 C12 1.353(3) yes .
N4 C14 1.339(3) yes .
N4 C18 1.359(3) yes .
N5 C20 1.137(4) yes .
C1 C2 1.513(4) yes .
C2 C3 1.380(4) yes .
C3 C4 1.391(4) yes .
C4 C5 1.391(4) yes .
C5 C6 1.376(4) yes .
C7 C8 1.515(4) yes .
C8 C9 1.379(4) yes .
C9 C10 1.393(4) yes .
C10 C11 1.384(4) yes .
C11 C12 1.380(4) yes .
C13 C14 1.504(3) yes .
C14 C15 1.391(3) yes .
C15 C16 1.375(4) yes .
C16 C17 1.388(3) yes .
C17 C18 1.374(3) yes .
C19 C20 1.452(4) yes .
C1 H1 0.970 no .
C1 H2 0.970 no .
C3 H3 0.930 no .
C4 H4 0.930 no .
C5 H5 0.930 no .
C6 H6 0.930 no .
C7 H7 0.970 no .
C7 H8 0.970 no .
C9 H9 0.930 no .
C10 H10 0.930 no .
C11 H11 0.930 no .
C12 H12 0.930 no .
C13 H13 0.970 no .
C13 H14 0.970 no .
C15 H15 0.930 no .
C16 H16 0.930 no .
C17 H17 0.930 no .
C18 H18 0.930 no .
C19 H19 0.960 no .
C19 H20 0.960 no .
C19 H21 0.960 no .
